data_7028764
loop_
_publ_author_name
'Li, Ming'
'Li, R. K.'

_publ_section_title
;
 Two new bismuth thiourea bromides: crystal structure, growth, and
 characterization.
;
_journal_issue 6
_journal_name_full 'Dalton transactions (Cambridge, England : 2003)'
_journal_page_first 2577
_journal_page_last 2580
_journal_paper_doi 10.1039/c3dt52953c
_journal_volume 43
_journal_year 2014
_chemical_formula_sum 'C6 H30 Bi Br9 N12 S6'
_chemical_formula_weight 1390.89
_chemical_name_systematic
;
 ?
;
_space_group_crystal_system trigonal
_space_group_IT_number 167
_space_group_name_Hall '-R 3 2"c'
_space_group_name_H-M_alt 'R -3 c'
_symmetry_space_group_name_Hall '-R 3 2"c'
_symmetry_space_group_name_H-M 'R -3 c :H'
_atom_sites_solution_hydrogens mixed
_audit_creation_method SHELXL-2013
_cell_angle_alpha 90
_cell_angle_beta 90
_cell_angle_gamma 120
_cell_formula_units_Z 6
_cell_length_a 12.748(17)
_cell_length_b 12.748(17)
_cell_length_c 40.45(11)
_cell_measurement_reflns_used 1717
_cell_measurement_temperature 296(2)
_cell_measurement_theta_max 27.178
_cell_measurement_theta_min 2.102
_cell_volume 5693(19)
_computing_structure_refinement 'SHELXL-2013 (Sheldrick, 2013)'
_diffrn_ambient_temperature 296(2)
_diffrn_measured_fraction_theta_full 0.998
_diffrn_measured_fraction_theta_max 0.998
_diffrn_radiation_type MoK\a
_diffrn_radiation_wavelength 0.71073
_diffrn_reflns_av_R_equivalents 0.0844
_diffrn_reflns_av_unetI/netI 0.0539
_diffrn_reflns_Laue_measured_fraction_full 0.998
_diffrn_reflns_Laue_measured_fraction_max 0.998
_diffrn_reflns_limit_h_max 16
_diffrn_reflns_limit_h_min -14
_diffrn_reflns_limit_k_max 8
_diffrn_reflns_limit_k_min -16
_diffrn_reflns_limit_l_max 46
_diffrn_reflns_limit_l_min -51
_diffrn_reflns_number 10308
_diffrn_reflns_point_group_measured_fraction_full 0.998
_diffrn_reflns_point_group_measured_fraction_max 0.998
_diffrn_reflns_theta_full 25.242
_diffrn_reflns_theta_max 27.178
_diffrn_reflns_theta_min 2.102
_exptl_absorpt_coefficient_mu 14.472
_exptl_absorpt_correction_T_max 0.7456
_exptl_absorpt_correction_T_min 0.2391
_exptl_absorpt_correction_type numerical
_exptl_absorpt_process_details SADABS
_exptl_crystal_colour Colorless
_exptl_crystal_density_diffrn 2.434
_exptl_crystal_description Prism
_exptl_crystal_F_000 3864
_exptl_crystal_size_max 0.08
_exptl_crystal_size_mid 0.07
_exptl_crystal_size_min 0.03
_refine_diff_density_max 0.878
_refine_diff_density_min -1.610
_refine_diff_density_rms 0.162
_refine_ls_extinction_coef 0.00142(5)
_refine_ls_extinction_expression Fc^*^=kFc[1+0.001xFc^2^\l^3^/sin(2\q)]^-1/4^
_refine_ls_extinction_method SHELXL
_refine_ls_goodness_of_fit_ref 0.970
_refine_ls_hydrogen_treatment mixed
_refine_ls_matrix_type full
_refine_ls_number_parameters 58
_refine_ls_number_reflns 1416
_refine_ls_number_restraints 0
_refine_ls_restrained_S_all 0.970
_refine_ls_R_factor_all 0.0648
_refine_ls_R_factor_gt 0.0343
_refine_ls_shift/su_max 0.000
_refine_ls_shift/su_mean 0.000
_refine_ls_structure_factor_coef Fsqd
_refine_ls_weighting_details
;
 w=1/[\s^2^(Fo^2^)+(0.0383P)^2^]
 where P=(Fo^2^+2Fc^2^)/3
;
_refine_ls_weighting_scheme calc
_refine_ls_wR_factor_gt 0.0706
_refine_ls_wR_factor_ref 0.0793
_reflns_Friedel_coverage 0.000
_reflns_number_gt 956
_reflns_number_total 1416
_reflns_threshold_expression 'I > 2\s(I)'
_cod_data_source_file c3dt52953c.txt
_cod_data_source_block bbr2c
_cod_original_cell_volume 5692(22)
_cod_database_code 7028764
_shelxl_version_number 2013-2

loop_
_space_group_symop_operation_xyz
'x, y, z'
'-y, x-y, z'
'-x+y, -x, z'
'y, x, -z+1/2'
'x-y, -y, -z+1/2'
'-x, -x+y, -z+1/2'
'x+2/3, y+1/3, z+1/3'
'-y+2/3, x-y+1/3, z+1/3'
'-x+y+2/3, -x+1/3, z+1/3'
'y+2/3, x+1/3, -z+5/6'
'x-y+2/3, -y+1/3, -z+5/6'
'-x+2/3, -x+y+1/3, -z+5/6'
'x+1/3, y+2/3, z+2/3'
'-y+1/3, x-y+2/3, z+2/3'
'-x+y+1/3, -x+2/3, z+2/3'
'y+1/3, x+2/3, -z+7/6'
'x-y+1/3, -y+2/3, -z+7/6'
'-x+1/3, -x+y+2/3, -z+7/6'
'-x, -y, -z'
'y, -x+y, -z'
'x-y, x, -z'
'-y, -x, z-1/2'
'-x+y, y, z-1/2'
'x, x-y, z-1/2'
'-x+2/3, -y+1/3, -z+1/3'
'y+2/3, -x+y+1/3, -z+1/3'
'x-y+2/3, x+1/3, -z+1/3'
'-y+2/3, -x+1/3, z-1/6'
'-x+y+2/3, y+1/3, z-1/6'
'x+2/3, x-y+1/3, z-1/6'
'-x+1/3, -y+2/3, -z+2/3'
'y+1/3, -x+y+2/3, -z+2/3'
'x-y+1/3, x+2/3, -z+2/3'
'-y+1/3, -x+2/3, z+1/6'
'-x+y+1/3, y+2/3, z+1/6'
'x+1/3, x-y+2/3, z+1/6'

loop_
_atom_site_label
_atom_site_type_symbol
_atom_site_fract_x
_atom_site_fract_y
_atom_site_fract_z
_atom_site_U_iso_or_equiv
_atom_site_adp_type
_atom_site_occupancy
_atom_site_site_symmetry_order
_atom_site_calc_flag
_atom_site_refinement_flags_posn
_atom_site_refinement_flags_adp
_atom_site_refinement_flags_occupancy
Bi1 Bi 0.6667 0.3333 0.3333 0.0368(2) Uani 1 6 d S T P
Br1 Br 0.66012(5) 0.14538(5) 0.29308(2) 0.0586(3) Uani 1 1 d . . .
Br2 Br 1.0000 0.0000 0.2500 0.0576(4) Uani 1 6 d S T P
Br3 Br 0.3333 -0.3333 0.31201(4) 0.0779(4) Uani 1 3 d S T P
S1 S 0.68523(19) -0.11750(16) 0.28840(5) 0.0564(5) Uani 1 1 d . . .
C1 C 0.6821(6) -0.2550(6) 0.29196(14) 0.0479(15) Uani 1 1 d . . .
N1 N 0.5802(6) -0.3564(5) 0.29268(15) 0.0784(18) Uani 1 1 d . . .
H1A H 0.5799 -0.4238 0.2944 0.094 Uiso 1 1 calc R U .
H1B H 0.5129 -0.3562 0.2914 0.094 Uiso 1 1 calc R U .
N2 N 0.7865(5) -0.2512(5) 0.29383(14) 0.0718(17) Uani 1 1 d . . .
H2A H 0.7888 -0.3172 0.2956 0.086 Uiso 1 1 calc R U .
H2B H 0.8527 -0.1826 0.2933 0.086 Uiso 1 1 calc R U .
H5 H 0.608(6) -0.146(6) 0.2915(16) 0.06(2) Uiso 1 1 d . . .

loop_
_atom_site_aniso_label
_atom_site_aniso_U_11
_atom_site_aniso_U_22
_atom_site_aniso_U_33
_atom_site_aniso_U_23
_atom_site_aniso_U_13
_atom_site_aniso_U_12
Bi1 0.0262(2) 0.0262(2) 0.0579(4) 0.000 0.000 0.01310(10)
Br1 0.0428(4) 0.0445(4) 0.0900(6) -0.0186(3) 0.0022(4) 0.0231(3)
Br2 0.0500(6) 0.0500(6) 0.0729(11) 0.000 0.000 0.0250(3)
Br3 0.0659(5) 0.0659(5) 0.1021(11) 0.000 0.000 0.0329(3)
S1 0.0658(12) 0.0455(10) 0.0700(13) 0.0098(9) 0.0080(10) 0.0368(9)
C1 0.062(4) 0.043(3) 0.045(4) 0.000(3) 0.005(3) 0.031(3)
N1 0.069(4) 0.037(3) 0.126(5) -0.007(3) 0.003(4) 0.024(3)
N2 0.075(4) 0.053(3) 0.106(5) 0.019(3) 0.016(4) 0.046(3)

loop_
_atom_type_symbol
_atom_type_description
_atom_type_scat_dispersion_real
_atom_type_scat_dispersion_imag
_atom_type_scat_source
C C 0.0033 0.0016 'International Tables Vol C Tables 4.2.6.8 and 6.1.1.4'
H H 0.0000 0.0000 'International Tables Vol C Tables 4.2.6.8 and 6.1.1.4'
N N 0.0061 0.0033 'International Tables Vol C Tables 4.2.6.8 and 6.1.1.4'
S S 0.1246 0.1234 'International Tables Vol C Tables 4.2.6.8 and 6.1.1.4'
Br Br -0.2901 2.4595 'International Tables Vol C Tables 4.2.6.8 and 6.1.1.4'
Bi Bi -4.1077 10.2566 'International Tables Vol C Tables 4.2.6.8 and 6.1.1.4'

loop_
_geom_angle_atom_site_label_1
_geom_angle_atom_site_label_2
_geom_angle_atom_site_label_3
_geom_angle
_geom_angle_site_symmetry_1
_geom_angle_site_symmetry_3
Br1 Bi1 Br1 90.87(12) 31_655 32
Br1 Bi1 Br1 90.87(12) 31_655 33_545
Br1 Bi1 Br1 90.87(12) 32 33_545
Br1 Bi1 Br1 89.13(12) 31_655 2_655
Br1 Bi1 Br1 180.0 32 2_655
Br1 Bi1 Br1 89.13(12) 33_545 2_655
Br1 Bi1 Br1 89.13(12) 31_655 3_665
Br1 Bi1 Br1 89.13(12) 32 3_665
Br1 Bi1 Br1 180.0 33_545 3_665
Br1 Bi1 Br1 90.87(12) 2_655 3_665
Br1 Bi1 Br1 180.0 31_655 .
Br1 Bi1 Br1 89.13(12) 32 .
Br1 Bi1 Br1 89.13(12) 33_545 .
Br1 Bi1 Br1 90.86(12) 2_655 .
Br1 Bi1 Br1 90.86(12) 3_665 .
N1 C1 N2 121.9(6) . .
N1 C1 S1 120.9(5) . .
N2 C1 S1 117.2(5) . .

loop_
_geom_bond_atom_site_label_1
_geom_bond_atom_site_label_2
_geom_bond_distance
_geom_bond_site_symmetry_2
Bi1 Br1 2.863(4) 31_655
Bi1 Br1 2.863(4) 32
Bi1 Br1 2.863(4) 33_545
Bi1 Br1 2.863(4) 2_655
Bi1 Br1 2.863(4) 3_665
Bi1 Br1 2.863(4) .
S1 C1 1.739(7) .
C1 N1 1.296(8) .
C1 N2 1.309(7) .
